data_4132779
loop_
_publ_author_name
'Rudenko, Andrey E.'
'Clayman, Naomi E.'
'Walker, Katherine L.'
'Maclaren, Jana K.'
'Zimmerman, Paul M.'
'Waymouth, Robert M.'

_publ_section_title
;
 Ligand-Induced Reductive Elimination of Ethane from Azopyridine Palladium
 Dimethyl Complexes.
;
_journal_issue 36
_journal_name_full 'Journal of the American Chemical Society'
_journal_page_first 11408
_journal_page_last 11415
_journal_paper_doi 10.1021/jacs.8b06398
_journal_volume 140
_journal_year 2018
_chemical_formula_moiety 'C15 H16 F3 N3 Pd'
_chemical_formula_sum 'C15 H16 F3 N3 Pd'
_chemical_formula_weight 401.71
_space_group_crystal_system triclinic
_space_group_IT_number 2
_space_group_name_Hall '-P 1'
_space_group_name_H-M_alt 'P -1'
_atom_sites_solution_hydrogens geom
_atom_sites_solution_primary dual
_audit_creation_date 2018-07-27
_audit_creation_method
;
Olex2 1.2
(compiled 2018.05.29 svn.r3508 for OlexSys, GUI svn.r5506)
;
_cell_angle_alpha 113.946(2)
_cell_angle_beta 91.188(2)
_cell_angle_gamma 96.721(2)
_cell_formula_units_Z 2
_cell_length_a 8.1493(5)
_cell_length_b 10.1574(7)
_cell_length_c 10.6196(8)
_cell_measurement_reflns_used 7209
_cell_measurement_temperature 100
_cell_measurement_theta_max 25.154
_cell_measurement_theta_min 2.345
_cell_volume 795.61(10)
_computing_cell_refinement 'SAINT+ Ver. 8.34A (Bruker-AXS, 2014)'
_computing_data_collection 'APEX2 Ver. 2014.11-0 (Bruker-AXS, 2014)'
_computing_data_reduction 'SAINT+ Ver. 8.34A (Bruker-AXS, 2014)'
_computing_molecular_graphics 'Olex2 (Dolomanov et al., 2009)'
_computing_publication_material 'Olex2 (Dolomanov et al., 2009)'
_computing_structure_refinement 'XL (Sheldrick, 2008)'
_computing_structure_solution 'ShelXT (Sheldrick, 2015)'
_diffrn_ambient_temperature 100
_diffrn_detector 'Bruker Photon100'
_diffrn_detector_area_resol_mean 10.4
_diffrn_detector_type 'CMOS area detector'
_diffrn_measured_fraction_theta_full 0.998
_diffrn_measured_fraction_theta_max 0.998
_diffrn_measurement_device 'four-circle diffractometer'
_diffrn_measurement_device_type 'D8 Venture'
_diffrn_measurement_method '\w and \f scans'
_diffrn_radiation_collimation 'focusing mirrors'
_diffrn_radiation_monochromator 'mirror optics'
_diffrn_radiation_probe x-ray
_diffrn_radiation_type MoK\a
_diffrn_radiation_wavelength 0.71073
_diffrn_reflns_av_R_equivalents 0.0283
_diffrn_reflns_av_unetI/netI 0.0202
_diffrn_reflns_Laue_measured_fraction_full 0.998
_diffrn_reflns_Laue_measured_fraction_max 0.998
_diffrn_reflns_limit_h_max 9
_diffrn_reflns_limit_h_min -9
_diffrn_reflns_limit_k_max 12
_diffrn_reflns_limit_k_min -12
_diffrn_reflns_limit_l_max 13
_diffrn_reflns_limit_l_min -13
_diffrn_reflns_number 17582
_diffrn_reflns_point_group_measured_fraction_full 0.998
_diffrn_reflns_point_group_measured_fraction_max 0.998
_diffrn_reflns_theta_full 25.887
_diffrn_reflns_theta_max 25.887
_diffrn_reflns_theta_min 2.215
_diffrn_source 'microfocus sealed X-ray tube'
_diffrn_source_type 'Incoatec I\ms'
_diffrn_standards_number 0
_exptl_absorpt_coefficient_mu 1.196
_exptl_absorpt_correction_T_max 0.7453
_exptl_absorpt_correction_T_min 0.6956
_exptl_absorpt_correction_type multi-scan
_exptl_absorpt_process_details
;
 'SADABS-2014/5 (Bruker,2014/5) was used for absorption correction. 
wR2(int) was 0.0492 before and 0.0392 after correction. 
The Ratio of minimum to maximum transmission is 0.9333. 
The \l/2 correction factor is 0.00150.'
;
_exptl_crystal_colour 'clear dark brown'
_exptl_crystal_colour_lustre clear
_exptl_crystal_colour_modifier dark
_exptl_crystal_colour_primary brown
_exptl_crystal_density_diffrn 1.677
_exptl_crystal_description block
_exptl_crystal_F_000 400
_exptl_crystal_size_max 0.116
_exptl_crystal_size_mid 0.054
_exptl_crystal_size_min 0.03
_refine_diff_density_max 0.399
_refine_diff_density_min -0.290
_refine_diff_density_rms 0.064
_refine_ls_extinction_method none
_refine_ls_goodness_of_fit_ref 1.071
_refine_ls_hydrogen_treatment constr
_refine_ls_matrix_type full
_refine_ls_number_parameters 229
_refine_ls_number_reflns 3070
_refine_ls_number_restraints 66
_refine_ls_restrained_S_all 1.086
_refine_ls_R_factor_all 0.0327
_refine_ls_R_factor_gt 0.0254
_refine_ls_shift/su_max 0.001
_refine_ls_shift/su_mean 0.000
_refine_ls_structure_factor_coef Fsqd
_refine_ls_weighting_details 'w=1/[\s^2^(Fo^2^)+(0.0397P)^2^+0.0908P] where P=(Fo^2^+2Fc^2^)/3'
_refine_ls_weighting_scheme calc
_refine_ls_wR_factor_gt 0.0618
_refine_ls_wR_factor_ref 0.0652
_reflns_Friedel_coverage 0.000
_reflns_number_gt 2685
_reflns_number_total 3070
_reflns_threshold_expression 'I > 2\s(I)'
_cod_data_source_file ja8b06398_si_004.cif
_cod_data_source_block arda_a
_cod_original_cell_volume 795.60(10)
_cod_database_code 4132779
_shelx_space_group_comment
;
The symmetry employed for this shelxl refinement is uniquely defined
by the following loop, which should always be used as a source of
symmetry information in preference to the above space-group names.
They are only intended as comments.
;
_shelx_estimated_absorpt_t_max 0.965
_shelx_estimated_absorpt_t_min 0.874

loop_
_space_group_symop_operation_xyz
'x, y, z'
'-x, -y, -z'

loop_
_atom_site_label
_atom_site_type_symbol
_atom_site_fract_x
_atom_site_fract_y
_atom_site_fract_z
_atom_site_U_iso_or_equiv
_atom_site_adp_type
_atom_site_occupancy
_atom_site_site_symmetry_order
_atom_site_calc_flag
_atom_site_refinement_flags_posn
_atom_site_refinement_flags_adp
_atom_site_refinement_flags_occupancy
_atom_site_disorder_assembly
_atom_site_disorder_group
Pd1 Pd 0.36526(2) 0.83490(2) 0.71483(2) 0.04892(9) Uani 1 1 d . . . . .
F1 F 1.028(2) 0.6954(12) 0.1935(15) 0.148(5) Uani 0.51(2) 1 d D U P A 1
F1A F 0.8837(18) 0.4752(15) 0.1112(10) 0.156(5) Uani 0.49(2) 1 d D U P A 2
F2 F 0.8535(11) 0.5131(11) 0.1056(8) 0.091(2) Uani 0.51(2) 1 d D U P A 1
F2A F 1.1058(12) 0.562(2) 0.2254(19) 0.109(3) Uani 0.49(2) 1 d D U P A 2
F3 F 1.0624(18) 0.5067(19) 0.2134(16) 0.139(5) Uani 0.51(2) 1 d D U P A 1
F3A F 0.9804(16) 0.6940(12) 0.1691(14) 0.111(3) Uani 0.49(2) 1 d D U P A 2
N1 N 0.4168(3) 0.8047(2) 0.9069(2) 0.0499(5) Uani 1 1 d . . . . .
N2 N 0.5869(2) 0.7412(2) 0.6890(2) 0.0474(5) Uani 1 1 d . . . . .
N3 N 0.6318(3) 0.6904(3) 0.7721(2) 0.0575(6) Uani 1 1 d . . . . .
C1 C 0.7274(3) 0.8037(3) 0.5182(3) 0.0540(6) Uani 1 1 d . . . . .
H1 H 0.693661 0.897413 0.559989 0.065 Uiso 1 1 calc R . . . .
C2 C 0.8196(3) 0.7687(3) 0.4043(3) 0.0585(7) Uani 1 1 d . . . . .
H2 H 0.851424 0.839008 0.368514 0.070 Uiso 1 1 calc R . . . .
C3 C 0.8650(3) 0.6327(3) 0.3431(3) 0.0547(6) Uani 1 1 d . . . . .
C4 C 0.8227(3) 0.5308(3) 0.3960(3) 0.0597(7) Uani 1 1 d . . . . .
H4 H 0.855305 0.436758 0.353105 0.072 Uiso 1 1 calc R . . . .
C5 C 0.7332(3) 0.5656(3) 0.5113(3) 0.0555(6) Uani 1 1 d . . . . .
H5 H 0.705202 0.496365 0.549129 0.067 Uiso 1 1 calc R . . . .
C6 C 0.6847(3) 0.7019(3) 0.5710(2) 0.0462(5) Uani 1 1 d . . . . .
C7 C 0.5415(3) 0.7259(3) 0.8909(3) 0.0558(6) Uani 1 1 d . . . . .
C8 C 0.5974(4) 0.6783(4) 0.9857(3) 0.0753(9) Uani 1 1 d . . . . .
H8 H 0.686333 0.622046 0.968114 0.090 Uiso 1 1 calc R . . . .
C9 C 0.5197(4) 0.7154(4) 1.1082(3) 0.0816(10) Uani 1 1 d . . . . .
H9 H 0.552943 0.683617 1.176352 0.098 Uiso 1 1 calc R . . . .
C10 C 0.3953(4) 0.7979(4) 1.1283(3) 0.0720(9) Uani 1 1 d . . . . .
H10 H 0.343279 0.826822 1.212805 0.086 Uiso 1 1 calc R . . . .
C11 C 0.3428(3) 0.8409(3) 1.0273(3) 0.0590(7) Uani 1 1 d . . . . .
C12 C 0.2035(4) 0.9265(4) 1.0505(4) 0.0822(10) Uani 1 1 d . . . . .
H12A H 0.228973 1.004151 1.018706 0.123 Uiso 1 1 calc GR . . . .
H12B H 0.186135 0.969310 1.149331 0.123 Uiso 1 1 calc GR . . . .
H12C H 0.102807 0.862908 0.998977 0.123 Uiso 1 1 calc GR . . . .
C13 C 0.9566(4) 0.5895(4) 0.2142(3) 0.0707(8) Uani 1 1 d D U . . .
C14 C 0.3346(4) 0.8361(4) 0.5247(3) 0.0705(8) Uani 1 1 d . . . . .
H14A H 0.431308 0.804274 0.473050 0.106 Uiso 1 1 calc R . . . .
H14B H 0.234840 0.769785 0.474634 0.106 Uiso 1 1 calc R . . . .
H14C H 0.322842 0.934761 0.534906 0.106 Uiso 1 1 calc R . . . .
C15 C 0.1384(4) 0.9052(5) 0.7372(4) 0.0875(11) Uani 1 1 d . . . . .
H15A H 0.064898 0.847704 0.773567 0.131 Uiso 1 1 calc GR . . . .
H15B H 0.090814 0.893753 0.647242 0.131 Uiso 1 1 calc GR . . . .
H15C H 0.150706 1.008023 0.801554 0.131 Uiso 1 1 calc GR . . . .

loop_
_atom_site_aniso_label
_atom_site_aniso_U_11
_atom_site_aniso_U_22
_atom_site_aniso_U_33
_atom_site_aniso_U_23
_atom_site_aniso_U_13
_atom_site_aniso_U_12
Pd1 0.04541(13) 0.04657(13) 0.05817(14) 0.02354(10) 0.00450(8) 0.01169(8)
F1 0.152(8) 0.126(7) 0.134(8) 0.030(5) 0.087(6) -0.029(6)
F1A 0.165(9) 0.137(7) 0.079(5) -0.021(4) 0.058(5) -0.064(7)
F2 0.091(4) 0.131(5) 0.043(3) 0.022(3) 0.002(2) 0.036(4)
F2A 0.069(3) 0.181(9) 0.104(5) 0.074(6) 0.043(3) 0.055(4)
F3 0.128(8) 0.244(13) 0.106(7) 0.101(10) 0.075(7) 0.135(9)
F3A 0.143(7) 0.140(7) 0.107(5) 0.090(6) 0.080(5) 0.074(6)
N1 0.0461(11) 0.0526(12) 0.0484(12) 0.0185(10) 0.0058(9) 0.0049(9)
N2 0.0459(11) 0.0521(12) 0.0495(11) 0.0248(10) 0.0054(9) 0.0122(9)
N3 0.0556(13) 0.0722(15) 0.0569(13) 0.0348(12) 0.0109(10) 0.0230(11)
C1 0.0611(15) 0.0510(15) 0.0551(15) 0.0248(12) 0.0087(12) 0.0162(12)
C2 0.0629(16) 0.0628(17) 0.0584(16) 0.0335(14) 0.0096(12) 0.0088(13)
C3 0.0461(13) 0.0677(18) 0.0490(14) 0.0224(13) 0.0057(11) 0.0089(12)
C4 0.0603(16) 0.0532(16) 0.0627(17) 0.0184(14) 0.0139(13) 0.0160(13)
C5 0.0584(15) 0.0524(15) 0.0635(16) 0.0291(13) 0.0135(12) 0.0153(12)
C6 0.0437(12) 0.0514(14) 0.0465(13) 0.0215(11) 0.0062(10) 0.0120(11)
C7 0.0547(15) 0.0668(17) 0.0513(15) 0.0284(13) 0.0076(12) 0.0129(13)
C8 0.074(2) 0.106(3) 0.0656(19) 0.0513(19) 0.0125(15) 0.0273(18)
C9 0.086(2) 0.110(3) 0.0621(19) 0.051(2) 0.0020(17) 0.009(2)
C10 0.074(2) 0.086(2) 0.0501(16) 0.0250(16) 0.0109(14) -0.0018(17)
C11 0.0578(16) 0.0559(16) 0.0533(15) 0.0154(13) 0.0085(12) -0.0039(12)
C12 0.082(2) 0.085(2) 0.072(2) 0.0189(18) 0.0301(17) 0.0243(18)
C13 0.0634(18) 0.087(2) 0.0603(18) 0.0267(17) 0.0150(14) 0.0155(16)
C14 0.0676(19) 0.087(2) 0.074(2) 0.0484(18) 0.0037(15) 0.0193(16)
C15 0.064(2) 0.123(3) 0.092(2) 0.052(2) 0.0185(17) 0.046(2)

loop_
_atom_type_symbol
_atom_type_description
_atom_type_scat_dispersion_real
_atom_type_scat_dispersion_imag
_atom_type_scat_source
C C 0.0033 0.0016 'International Tables Vol C Tables 4.2.6.8 and 6.1.1.4'
H H 0.0000 0.0000 'International Tables Vol C Tables 4.2.6.8 and 6.1.1.4'
F F 0.0171 0.0103 'International Tables Vol C Tables 4.2.6.8 and 6.1.1.4'
N N 0.0061 0.0033 'International Tables Vol C Tables 4.2.6.8 and 6.1.1.4'
Pd Pd -0.9988 1.0072 'International Tables Vol C Tables 4.2.6.8 and 6.1.1.4'

loop_
_geom_angle_atom_site_label_1
_geom_angle_atom_site_label_2
_geom_angle_atom_site_label_3
_geom_angle
N2 Pd1 N1 74.13(7)
C14 Pd1 N1 171.57(10)
C14 Pd1 N2 98.62(10)
C14 Pd1 C15 82.78(14)
C15 Pd1 N1 104.00(12)
C15 Pd1 N2 174.12(13)
C7 N1 Pd1 109.69(16)
C7 N1 C11 116.6(2)
C11 N1 Pd1 133.52(19)
N3 N2 Pd1 119.62(16)
N3 N2 C6 111.67(19)
C6 N2 Pd1 127.71(15)
N2 N3 C7 114.6(2)
C2 C1 H1 120.2
C6 C1 H1 120.2
C6 C1 C2 119.6(2)
C1 C2 H2 120.1
C3 C2 C1 119.8(2)
C3 C2 H2 120.1
C2 C3 C4 120.6(2)
C2 C3 C13 120.7(3)
C4 C3 C13 118.6(3)
C3 C4 H4 120.0
C3 C4 C5 120.0(3)
C5 C4 H4 120.0
C4 C5 H5 120.4
C6 C5 C4 119.2(3)
C6 C5 H5 120.4
C1 C6 N2 118.3(2)
C1 C6 C5 120.7(2)
C5 C6 N2 121.0(2)
N1 C7 N3 120.4(2)
N1 C7 C8 125.0(3)
C8 C7 N3 114.5(2)
C7 C8 H8 121.1
C7 C8 C9 117.7(3)
C9 C8 H8 121.1
C8 C9 H9 120.8
C10 C9 C8 118.4(3)
C10 C9 H9 120.8
C9 C10 H10 119.5
C9 C10 C11 121.0(3)
C11 C10 H10 119.5
N1 C11 C10 121.1(3)
N1 C11 C12 119.2(3)
C10 C11 C12 119.7(3)
C11 C12 H12A 109.5
C11 C12 H12B 109.5
C11 C12 H12C 109.5
H12A C12 H12B 109.5
H12A C12 H12C 109.5
H12B C12 H12C 109.5
F1 C13 F2 106.3(7)
F1 C13 F3 109.0(8)
F1 C13 C3 114.1(7)
F1A C13 F3A 106.2(7)
F1A C13 C3 114.1(5)
F2 C13 C3 110.0(5)
F2A C13 F1A 104.5(9)
F2A C13 F3A 102.1(7)
F2A C13 C3 116.1(8)
F3 C13 F2 105.4(8)
F3 C13 C3 111.5(8)
F3A C13 C3 112.7(6)
Pd1 C14 H14A 109.5
Pd1 C14 H14B 109.5
Pd1 C14 H14C 109.5
H14A C14 H14B 109.5
H14A C14 H14C 109.5
H14B C14 H14C 109.5
Pd1 C15 H15A 109.5
Pd1 C15 H15B 109.5
Pd1 C15 H15C 109.5
H15A C15 H15B 109.5
H15A C15 H15C 109.5
H15B C15 H15C 109.5

loop_
_geom_bond_atom_site_label_1
_geom_bond_atom_site_label_2
_geom_bond_distance
Pd1 N1 2.221(2)
Pd1 N2 2.111(2)
Pd1 C14 2.034(3)
Pd1 C15 2.043(3)
F1 C13 1.261(9)
F1A C13 1.295(8)
F2 C13 1.311(7)
F2A C13 1.293(9)
F3 C13 1.270(8)
F3A C13 1.328(7)
N1 C7 1.338(3)
N1 C11 1.355(3)
N2 N3 1.257(3)
N2 C6 1.440(3)
N3 C7 1.412(3)
C1 H1 0.9500
C1 C2 1.380(4)
C1 C6 1.378(3)
C2 H2 0.9500
C2 C3 1.367(4)
C3 C4 1.379(4)
C3 C13 1.502(4)
C4 H4 0.9500
C4 C5 1.379(4)
C5 H5 0.9500
C5 C6 1.379(4)
C7 C8 1.372(4)
C8 H8 0.9500
C8 C9 1.389(4)
C9 H9 0.9500
C9 C10 1.356(5)
C10 H10 0.9500
C10 C11 1.389(4)
C11 C12 1.475(4)
C12 H12A 0.9800
C12 H12B 0.9800
C12 H12C 0.9800
C14 H14A 0.9800
C14 H14B 0.9800
C14 H14C 0.9800
C15 H15A 0.9800
C15 H15B 0.9800
C15 H15C 0.9800

loop_
_geom_torsion_atom_site_label_1
_geom_torsion_atom_site_label_2
_geom_torsion_atom_site_label_3
_geom_torsion_atom_site_label_4
_geom_torsion
Pd1 N1 C7 N3 7.7(3)
Pd1 N1 C7 C8 -175.2(3)
Pd1 N1 C11 C10 175.0(2)
Pd1 N1 C11 C12 -4.6(4)
Pd1 N2 N3 C7 -11.0(3)
Pd1 N2 C6 C1 50.0(3)
Pd1 N2 C6 C5 -129.4(2)
N1 C7 C8 C9 -0.4(5)
N2 N3 C7 N1 1.4(4)
N2 N3 C7 C8 -176.0(3)
N3 N2 C6 C1 -141.6(2)
N3 N2 C6 C5 39.0(3)
N3 C7 C8 C9 176.9(3)
C1 C2 C3 C4 -1.5(4)
C1 C2 C3 C13 176.4(3)
C2 C1 C6 N2 -179.3(2)
C2 C1 C6 C5 0.1(4)
C2 C3 C4 C5 0.3(4)
C2 C3 C13 F1 19.8(10)
C2 C3 C13 F1A -123.2(11)
C2 C3 C13 F2 -99.6(6)
C2 C3 C13 F2A 115.2(9)
C2 C3 C13 F3 143.8(10)
C2 C3 C13 F3A -2.0(8)
C3 C4 C5 C6 1.0(4)
C4 C3 C13 F1 -162.3(10)
C4 C3 C13 F1A 54.7(11)
C4 C3 C13 F2 78.3(6)
C4 C3 C13 F2A -66.9(9)
C4 C3 C13 F3 -38.2(10)
C4 C3 C13 F3A 175.9(7)
C4 C5 C6 N2 178.2(2)
C4 C5 C6 C1 -1.2(4)
C6 N2 N3 C7 179.6(2)
C6 C1 C2 C3 1.3(4)
C7 N1 C11 C10 0.2(4)
C7 N1 C11 C12 -179.4(3)
C7 C8 C9 C10 -1.0(5)
C8 C9 C10 C11 2.0(5)
C9 C10 C11 N1 -1.6(5)
C9 C10 C11 C12 178.0(3)
C11 N1 C7 N3 -176.4(2)
C11 N1 C7 C8 0.8(4)
C13 C3 C4 C5 -177.6(3)
